data_7109730
loop_
_publ_author_name
'Wai-Wing Chan'
'Zhongyuan Zhou'
'Wing-Yiu Yu'

_publ_section_title
;
 Palladium-catalyzed oxidative direct C-H/C-H cross coupling of anilides
 with beta-keto esters
;
_journal_name_full Chem.Commun.
_journal_page_first 8214
_journal_paper_doi 10.1039/c3cc44769c
_journal_volume 49
_journal_year 2013
_chemical_formula_sum 'C24 H37 N O5'
_chemical_formula_weight 419.55
_chemical_name_systematic
;
 ?
;
_space_group_IT_number 4
_symmetry_cell_setting monoclinic
_symmetry_space_group_name_Hall 'P 2yb'
_symmetry_space_group_name_H-M 'P 1 21 1'
_atom_sites_solution_hydrogens geom
_atom_sites_solution_primary direct
_atom_sites_solution_secondary difmap
_audit_creation_method SHELXL-97
_cell_angle_alpha 90.00
_cell_angle_beta 103.496(2)
_cell_angle_gamma 90.00
_cell_formula_units_Z 2
_cell_length_a 9.8535(3)
_cell_length_b 12.5734(4)
_cell_length_c 10.7133(3)
_cell_measurement_reflns_used 3108
_cell_measurement_temperature 296(2)
_cell_measurement_theta_max 21.61
_cell_measurement_theta_min 2.54
_cell_volume 1290.64(7)
_computing_cell_refinement 'Bruker APEXII'
_computing_data_collection 'Bruker APEXII'
_computing_data_reduction 'Bruker SAINT'
_computing_molecular_graphics 'Bruker SHELXTL'
_computing_publication_material 'Bruker SHELXTL'
_computing_structure_refinement 'SHELXL-97 (Sheldrick, 1997)'
_computing_structure_solution 'SHELXS-97 (Sheldrick, 1990)'
_diffrn_ambient_temperature 296(2)
_diffrn_measured_fraction_theta_full 0.999
_diffrn_measured_fraction_theta_max 0.999
_diffrn_measurement_device_type 'Bruker APEXII CCD area detector'
_diffrn_measurement_method 'phi and omega scans'
_diffrn_radiation_monochromator graphite
_diffrn_radiation_source 'fine-focus sealed tube'
_diffrn_radiation_type MoK\a
_diffrn_radiation_wavelength 0.71073
_diffrn_reflns_av_R_equivalents 0.0363
_diffrn_reflns_av_sigmaI/netI 0.0469
_diffrn_reflns_limit_h_max 12
_diffrn_reflns_limit_h_min -12
_diffrn_reflns_limit_k_max 16
_diffrn_reflns_limit_k_min -16
_diffrn_reflns_limit_l_max 13
_diffrn_reflns_limit_l_min -13
_diffrn_reflns_number 16024
_diffrn_reflns_theta_full 27.51
_diffrn_reflns_theta_max 27.51
_diffrn_reflns_theta_min 1.95
_exptl_absorpt_coefficient_mu 0.075
_exptl_absorpt_correction_T_max 0.745
_exptl_absorpt_correction_T_min 0.628
_exptl_absorpt_correction_type multi-scan
_exptl_absorpt_process_details 'SAINT ver 7.34; Bruker SADABS'
_exptl_crystal_colour colourless
_exptl_crystal_density_diffrn 1.080
_exptl_crystal_density_meas 0
_exptl_crystal_density_method 'not measured'
_exptl_crystal_description PLATE
_exptl_crystal_F_000 456
_exptl_crystal_size_max 0.46
_exptl_crystal_size_mid 0.30
_exptl_crystal_size_min 0.28
_refine_diff_density_max 0.216
_refine_diff_density_min -0.175
_refine_diff_density_rms 0.033
_refine_ls_abs_structure_details 'Flack H D (1983), Acta Cryst. A39, 876-881'
_refine_ls_abs_structure_Flack 1.2(12)
_refine_ls_extinction_method none
_refine_ls_goodness_of_fit_ref 1.003
_refine_ls_hydrogen_treatment constr
_refine_ls_matrix_type full
_refine_ls_number_parameters 294
_refine_ls_number_reflns 5730
_refine_ls_number_restraints 13
_refine_ls_restrained_S_all 1.008
_refine_ls_R_factor_all 0.0931
_refine_ls_R_factor_gt 0.0515
_refine_ls_shift/su_max 0.006
_refine_ls_shift/su_mean 0.001
_refine_ls_structure_factor_coef Fsqd
_refine_ls_weighting_details 'calc w=1/[\s^2^(Fo^2^)+(0.0738P)^2^+0.0404P] where P=(Fo^2^+2Fc^2^)/3'
_refine_ls_weighting_scheme calc
_refine_ls_wR_factor_gt 0.1232
_refine_ls_wR_factor_ref 0.1471
_reflns_number_gt 3491
_reflns_number_total 5730
_reflns_threshold_expression >2sigma(I)
_cod_data_source_file c3cc44769c.txt
_cod_data_source_block cww6
_cod_original_sg_symbol_H-M P2(1)
_cod_database_code 7109730

loop_
_symmetry_equiv_pos_as_xyz
'x, y, z'
'-x, y+1/2, -z'

loop_
_atom_site_label
_atom_site_type_symbol
_atom_site_fract_x
_atom_site_fract_y
_atom_site_fract_z
_atom_site_U_iso_or_equiv
_atom_site_adp_type
_atom_site_occupancy
_atom_site_symmetry_multiplicity
_atom_site_calc_flag
_atom_site_refinement_flags
_atom_site_disorder_assembly
_atom_site_disorder_group
O1 O 0.19527(18) 0.57751(11) 0.83213(11) 0.0911(5) Uani 1 1 d . . .
O2 O 0.51217(14) 0.56883(12) 0.53704(13) 0.0894(5) Uani 1 1 d . . .
O3 O 0.56619(11) 0.43957(11) 0.68545(10) 0.0667(4) Uani 1 1 d . . .
O4 O 0.20610(13) 0.50859(13) 0.37371(10) 0.0794(4) Uani 1 1 d . . .
O5 O 0.36235(11) 0.42680(11) 0.28353(9) 0.0643(3) Uani 1 1 d . . .
N1 N 0.21086(13) 0.52678(10) 0.63488(12) 0.0500(3) Uani 1 1 d . . .
H1A H 0.2166 0.5496 0.5606 0.060 Uiso 1 1 calc R . .
C1 C 0.21824(14) 0.41551(12) 0.65311(13) 0.0430(4) Uani 1 1 d . . .
C2 C 0.14445(16) 0.36488(13) 0.73132(15) 0.0500(4) Uani 1 1 d . . .
H2A H 0.0916 0.4058 0.7747 0.060 Uiso 1 1 calc R . .
C3 C 0.14653(16) 0.25541(14) 0.74726(16) 0.0541(5) Uani 1 1 d . . .
C4 C 0.22706(18) 0.19344(14) 0.68294(17) 0.0606(5) Uani 1 1 d . . .
C5 C 0.30128(16) 0.24504(14) 0.60609(15) 0.0550(5) Uani 1 1 d . . .
H5A H 0.3554 0.2041 0.5639 0.066 Uiso 1 1 calc R . .
C6 C 0.29953(15) 0.35422(13) 0.58840(13) 0.0461(4) Uani 1 1 d . . .
C7 C 0.38920(15) 0.40144(14) 0.50505(14) 0.0522(4) Uani 1 1 d . . .
H7A H 0.4422 0.3425 0.4800 0.063 Uiso 1 1 calc R . .
C8 C 0.49590(16) 0.48152(17) 0.57619(15) 0.0590(5) Uani 1 1 d . . .
C9 C 0.67976(18) 0.49611(18) 0.77431(19) 0.0743(6) Uani 1 1 d . . .
C10 C 0.6223(3) 0.5942(3) 0.8227(3) 0.1254(11) Uani 1 1 d . . .
H10A H 0.5963 0.6446 0.7539 0.188 Uiso 1 1 calc R . .
H10B H 0.6921 0.6250 0.8908 0.188 Uiso 1 1 calc R . .
H10C H 0.5418 0.5759 0.8542 0.188 Uiso 1 1 calc R . .
C11 C 0.7222(3) 0.4163(2) 0.8816(2) 0.1123(9) Uani 1 1 d . . .
H11A H 0.6458 0.4047 0.9215 0.169 Uiso 1 1 calc R . .
H11B H 0.8010 0.4431 0.9441 0.169 Uiso 1 1 calc R . .
H11C H 0.7469 0.3504 0.8475 0.169 Uiso 1 1 calc R . .
C12 C 0.7957(2) 0.5175(3) 0.7082(3) 0.1337(12) Uani 1 1 d . . .
H12A H 0.7646 0.5677 0.6400 0.201 Uiso 1 1 calc R . .
H12B H 0.8219 0.4523 0.6734 0.201 Uiso 1 1 calc R . .
H12C H 0.8748 0.5460 0.7689 0.201 Uiso 1 1 calc R . .
C13 C 0.30705(17) 0.45200(15) 0.38146(14) 0.0575(5) Uani 1 1 d . . .
C14 C 0.30687(17) 0.47250(16) 0.15292(14) 0.0624(5) Uani 1 1 d . . .
C15 C 0.3270(2) 0.59128(19) 0.15910(19) 0.0813(7) Uani 1 1 d . . .
H15A H 0.2672 0.6221 0.2083 0.122 Uiso 1 1 calc R . .
H15B H 0.3043 0.6201 0.0738 0.122 Uiso 1 1 calc R . .
H15C H 0.4225 0.6073 0.1992 0.122 Uiso 1 1 calc R . .
C16 C 0.3981(2) 0.4202(2) 0.07568(17) 0.0930(7) Uani 1 1 d . . .
H16A H 0.4930 0.4427 0.1074 0.139 Uiso 1 1 calc R . .
H16B H 0.3668 0.4403 -0.0128 0.139 Uiso 1 1 calc R . .
H16C H 0.3925 0.3444 0.0833 0.139 Uiso 1 1 calc R . .
C17 C 0.1567(2) 0.4393(2) 0.10317(17) 0.0816(7) Uani 1 1 d . . .
H17A H 0.0994 0.4745 0.1517 0.122 Uiso 1 1 calc R . .
H17B H 0.1489 0.3637 0.1119 0.122 Uiso 1 1 calc R . .
H17C H 0.1263 0.4586 0.0143 0.122 Uiso 1 1 calc R . .
C18 C 0.19560(16) 0.60173(14) 0.72236(15) 0.0525(4) Uani 1 1 d . A .
C19 C 0.17757(17) 0.71643(14) 0.67677(16) 0.0580(5) Uani 1 1 d D . .
C20 C 0.0334(4) 0.7519(4) 0.6734(5) 0.0886(13) Uani 0.445(3) 1 d PD A 1
H20A H 0.0159 0.7456 0.7576 0.133 Uiso 0.445(3) 1 calc PR A 1
H20B H -0.0317 0.7084 0.6144 0.133 Uiso 0.445(3) 1 calc PR A 1
H20C H 0.0224 0.8248 0.6461 0.133 Uiso 0.445(3) 1 calc PR A 1
C21 C 0.2854(6) 0.7793(6) 0.7672(6) 0.127(2) Uani 0.445(3) 1 d PD A 1
H21A H 0.2766 0.7674 0.8535 0.191 Uiso 0.445(3) 1 calc PR A 1
H21B H 0.2726 0.8535 0.7469 0.191 Uiso 0.445(3) 1 calc PR A 1
H21C H 0.3765 0.7576 0.7596 0.191 Uiso 0.445(3) 1 calc PR A 1
C22 C 0.1980(6) 0.7333(4) 0.5393(5) 0.0999(15) Uani 0.445(3) 1 d PD A 1
H22A H 0.1960 0.6658 0.4971 0.150 Uiso 0.445(3) 1 calc PR A 1
H22B H 0.2863 0.7672 0.5435 0.150 Uiso 0.445(3) 1 calc PR A 1
H22C H 0.1244 0.7776 0.4919 0.150 Uiso 0.445(3) 1 calc PR A 1
C20' C 0.0571(7) 0.7229(5) 0.5635(5) 0.168(3) Uani 0.555(3) 1 d PD A 2
H20D H -0.0284 0.7150 0.5911 0.251 Uiso 0.555(3) 1 calc PR A 2
H20E H 0.0641 0.6673 0.5040 0.251 Uiso 0.555(3) 1 calc PR A 2
H20F H 0.0577 0.7907 0.5225 0.251 Uiso 0.555(3) 1 calc PR A 2
C21' C 0.1560(10) 0.7809(5) 0.7892(6) 0.262(4) Uani 0.555(3) 1 d PD A 2
H21D H 0.1492 0.7340 0.8582 0.394 Uiso 0.555(3) 1 calc PR A 2
H21E H 0.0715 0.8215 0.7637 0.394 Uiso 0.555(3) 1 calc PR A 2
H21F H 0.2336 0.8282 0.8172 0.394 Uiso 0.555(3) 1 calc PR A 2
C22' C 0.3038(5) 0.7549(4) 0.6338(8) 0.215(4) Uani 0.555(3) 1 d PD A 2
H22D H 0.3783 0.7684 0.7076 0.322 Uiso 0.555(3) 1 calc PR A 2
H22E H 0.2812 0.8193 0.5853 0.322 Uiso 0.555(3) 1 calc PR A 2
H22F H 0.3325 0.7016 0.5812 0.322 Uiso 0.555(3) 1 calc PR A 2
C23 C 0.0626(2) 0.20453(18) 0.8318(2) 0.0794(6) Uani 1 1 d . . .
H23A H 0.0152 0.2587 0.8685 0.119 Uiso 1 1 calc R . .
H23B H 0.1237 0.1656 0.8993 0.119 Uiso 1 1 calc R . .
H23C H -0.0047 0.1569 0.7817 0.119 Uiso 1 1 calc R . .
C24 C 0.2304(3) 0.07472(17) 0.6941(3) 0.0931(7) Uani 1 1 d . . .
H24A H 0.2898 0.0461 0.6430 0.140 Uiso 1 1 calc R . .
H24B H 0.1377 0.0470 0.6642 0.140 Uiso 1 1 calc R . .
H24C H 0.2658 0.0549 0.7822 0.140 Uiso 1 1 calc R . .

loop_
_atom_site_aniso_label
_atom_site_aniso_U_11
_atom_site_aniso_U_22
_atom_site_aniso_U_33
_atom_site_aniso_U_23
_atom_site_aniso_U_13
_atom_site_aniso_U_12
O1 0.1730(13) 0.0541(8) 0.0473(6) -0.0010(6) 0.0281(7) 0.0065(9)
O2 0.0794(8) 0.0882(10) 0.0937(8) 0.0417(8) 0.0065(7) -0.0188(7)
O3 0.0571(6) 0.0728(8) 0.0632(6) 0.0168(6) -0.0001(5) -0.0055(6)
O4 0.0810(7) 0.1104(11) 0.0484(6) 0.0091(6) 0.0184(5) 0.0409(7)
O5 0.0711(6) 0.0809(9) 0.0438(5) 0.0093(6) 0.0196(5) 0.0192(6)
N1 0.0699(7) 0.0368(7) 0.0465(6) 0.0026(6) 0.0200(5) 0.0001(6)
C1 0.0465(7) 0.0369(9) 0.0440(7) -0.0002(7) 0.0073(6) -0.0007(7)
C2 0.0516(7) 0.0461(10) 0.0547(8) -0.0001(7) 0.0173(7) -0.0041(7)
C3 0.0521(8) 0.0477(10) 0.0602(9) 0.0063(8) 0.0084(7) -0.0078(7)
C4 0.0668(10) 0.0374(9) 0.0730(10) 0.0020(9) 0.0075(8) 0.0000(8)
C5 0.0558(8) 0.0490(10) 0.0583(9) -0.0044(8) 0.0096(7) 0.0072(8)
C6 0.0484(7) 0.0442(9) 0.0449(7) -0.0003(7) 0.0091(6) 0.0025(7)
C7 0.0553(8) 0.0575(10) 0.0456(7) 0.0054(8) 0.0156(6) 0.0072(8)
C8 0.0470(7) 0.0730(12) 0.0586(8) 0.0166(9) 0.0154(7) 0.0018(8)
C9 0.0541(9) 0.0814(14) 0.0778(11) 0.0035(11) -0.0043(9) -0.0027(10)
C10 0.1130(17) 0.113(2) 0.126(2) -0.0320(18) -0.0232(16) 0.0165(17)
C11 0.1057(16) 0.120(2) 0.0878(14) 0.0273(15) -0.0260(13) -0.0067(16)
C12 0.0535(10) 0.197(3) 0.145(2) 0.029(2) 0.0104(13) -0.0252(16)
C13 0.0588(8) 0.0677(12) 0.0482(8) 0.0004(8) 0.0166(6) 0.0095(9)
C14 0.0676(9) 0.0757(13) 0.0449(8) 0.0102(9) 0.0150(7) 0.0135(9)
C15 0.0912(12) 0.0820(16) 0.0683(11) 0.0199(11) 0.0139(10) 0.0024(12)
C16 0.1035(12) 0.128(2) 0.0557(9) 0.0180(11) 0.0351(9) 0.0389(14)
C17 0.0778(11) 0.1071(18) 0.0576(10) 0.0055(11) 0.0113(8) -0.0019(12)
C18 0.0610(8) 0.0438(10) 0.0508(8) -0.0017(8) 0.0093(7) 0.0008(8)
C19 0.0641(9) 0.0402(9) 0.0669(10) 0.0017(8) 0.0094(8) 0.0031(8)
C20 0.081(3) 0.081(3) 0.102 0.040(3) 0.017(2) 0.028(2)
C21 0.100(4) 0.148 0.111(4) -0.035(4) -0.021(4) -0.019(4)
C22 0.122 0.054(3) 0.141(4) 0.040(3) 0.065(3) 0.012(3)
C20' 0.234(6) 0.088(4) 0.120 0.027(3) -0.081(4) 0.009(4)
C21' 0.588(11) 0.106 0.154(4) 0.039(3) 0.212(6) 0.142(5)
C22' 0.113(3) 0.068(3) 0.495(11) 0.120(4) 0.138(5) 0.020(3)
C23 0.0823(11) 0.0671(13) 0.0941(13) 0.0103(11) 0.0312(10) -0.0148(11)
C24 0.1137(15) 0.0436(11) 0.1239(17) 0.0080(12) 0.0314(13) 0.0085(11)

loop_
_atom_type_symbol
_atom_type_description
_atom_type_scat_dispersion_real
_atom_type_scat_dispersion_imag
_atom_type_scat_source
C C 0.0033 0.0016 'International Tables Vol C Tables 4.2.6.8 and 6.1.1.4'
H H 0.0000 0.0000 'International Tables Vol C Tables 4.2.6.8 and 6.1.1.4'
N N 0.0061 0.0033 'International Tables Vol C Tables 4.2.6.8 and 6.1.1.4'
O O 0.0106 0.0060 'International Tables Vol C Tables 4.2.6.8 and 6.1.1.4'

loop_
_geom_angle_atom_site_label_1
_geom_angle_atom_site_label_2
_geom_angle_atom_site_label_3
_geom_angle
C8 O3 C9 122.81(15)
C13 O5 C14 121.35(13)
C18 N1 C1 126.92(13)
C18 N1 H1A 116.5
C1 N1 H1A 116.5
C2 C1 C6 119.09(14)
C2 C1 N1 121.43(14)
C6 C1 N1 119.46(13)
C1 C2 C3 122.40(15)
C1 C2 H2A 118.8
C3 C2 H2A 118.8
C2 C3 C4 118.99(16)
C2 C3 C23 120.12(17)
C4 C3 C23 120.88(17)
C5 C4 C3 118.05(16)
C5 C4 C24 120.67(18)
C3 C4 C24 121.26(18)
C4 C5 C6 123.67(16)
C4 C5 H5A 118.2
C6 C5 H5A 118.2
C5 C6 C1 117.79(15)
C5 C6 C7 118.57(14)
C1 C6 C7 123.60(14)
C6 C7 C13 114.31(13)
C6 C7 C8 113.13(12)
C13 C7 C8 108.90(15)
C6 C7 H7A 106.7
C13 C7 H7A 106.7
C8 C7 H7A 106.7
O2 C8 O3 126.12(16)
O2 C8 C7 124.22(14)
O3 C8 C7 109.66(16)
O3 C9 C10 109.24(16)
O3 C9 C12 109.17(18)
C10 C9 C12 113.9(2)
O3 C9 C11 101.86(18)
C10 C9 C11 110.1(2)
C12 C9 C11 111.8(2)
C9 C10 H10A 109.5
C9 C10 H10B 109.5
H10A C10 H10B 109.5
C9 C10 H10C 109.5
H10A C10 H10C 109.5
H10B C10 H10C 109.5
C9 C11 H11A 109.5
C9 C11 H11B 109.5
H11A C11 H11B 109.5
C9 C11 H11C 109.5
H11A C11 H11C 109.5
H11B C11 H11C 109.5
C9 C12 H12A 109.5
C9 C12 H12B 109.5
H12A C12 H12B 109.5
C9 C12 H12C 109.5
H12A C12 H12C 109.5
H12B C12 H12C 109.5
O4 C13 O5 124.63(14)
O4 C13 C7 124.58(15)
O5 C13 C7 110.79(14)
O5 C14 C15 108.95(14)
O5 C14 C16 102.23(14)
C15 C14 C16 111.53(18)
O5 C14 C17 109.79(15)
C15 C14 C17 113.47(17)
C16 C14 C17 110.26(16)
C14 C15 H15A 109.5
C14 C15 H15B 109.5
H15A C15 H15B 109.5
C14 C15 H15C 109.5
H15A C15 H15C 109.5
H15B C15 H15C 109.5
C14 C16 H16A 109.5
C14 C16 H16B 109.5
H16A C16 H16B 109.5
C14 C16 H16C 109.5
H16A C16 H16C 109.5
H16B C16 H16C 109.5
C14 C17 H17A 109.5
C14 C17 H17B 109.5
H17A C17 H17B 109.5
C14 C17 H17C 109.5
H17A C17 H17C 109.5
H17B C17 H17C 109.5
O1 C18 N1 121.21(16)
O1 C18 C19 121.47(16)
N1 C18 C19 117.32(14)
C20 C19 C21 113.0(4)
C20 C19 C20' 52.1(3)
C21 C19 C20' 144.5(4)
C20 C19 C22' 138.8(3)
C21 C19 C22' 60.8(4)
C20' C19 C22' 107.0(4)
C20 C19 C21' 62.9(4)
C21 C19 C21' 53.6(4)
C20' C19 C21' 112.8(4)
C22' C19 C21' 110.6(4)
C20 C19 C18 109.5(2)
C21 C19 C18 106.4(3)
C20' C19 C18 109.0(2)
C22' C19 C18 111.1(2)
C21' C19 C18 106.3(3)
C20 C19 C22 105.8(3)
C21 C19 C22 108.4(4)
C20' C19 C22 58.2(3)
C22' C19 C22 50.5(3)
C21' C19 C22 139.5(3)
C18 C19 C22 113.9(2)
C19 C20 H20A 109.5
C19 C20 H20B 109.5
H20A C20 H20B 109.5
C19 C20 H20C 109.5
H20A C20 H20C 109.5
H20B C20 H20C 109.5
C19 C21 H21A 109.5
C19 C21 H21B 109.5
H21A C21 H21B 109.5
C19 C21 H21C 109.5
H21A C21 H21C 109.5
H21B C21 H21C 109.5
C19 C22 H22A 109.5
C19 C22 H22B 109.5
H22A C22 H22B 109.5
C19 C22 H22C 109.5
H22A C22 H22C 109.5
H22B C22 H22C 109.5
C19 C20' H20D 109.4
C19 C20' H20E 109.5
H20D C20' H20E 109.5
C19 C20' H20F 109.5
H20D C20' H20F 109.5
H20E C20' H20F 109.5
C19 C21' H21D 109.5
C19 C21' H21E 109.5
H21D C21' H21E 109.5
C19 C21' H21F 109.4
H21D C21' H21F 109.5
H21E C21' H21F 109.5
C19 C22' H22D 109.5
C19 C22' H22E 109.5
H22D C22' H22E 109.5
C19 C22' H22F 109.5
H22D C22' H22F 109.5
H22E C22' H22F 109.5
C3 C23 H23A 109.5
C3 C23 H23B 109.5
H23A C23 H23B 109.5
C3 C23 H23C 109.5
H23A C23 H23C 109.5
H23B C23 H23C 109.5
C4 C24 H24A 109.5
C4 C24 H24B 109.5
H24A C24 H24B 109.5
C4 C24 H24C 109.5
H24A C24 H24C 109.5
H24B C24 H24C 109.5

loop_
_geom_bond_atom_site_label_1
_geom_bond_atom_site_label_2
_geom_bond_distance
O1 C18 1.2155(19)
O2 C8 1.199(2)
O3 C8 1.3228(19)
O3 C9 1.472(2)
O4 C13 1.210(2)
O5 C13 1.3284(19)
O5 C14 1.4933(18)
N1 C18 1.362(2)
N1 C1 1.412(2)
N1 H1A 0.8600
C1 C2 1.386(2)
C1 C6 1.405(2)
C2 C3 1.387(2)
C2 H2A 0.9300
C3 C4 1.402(3)
C3 C23 1.505(3)
C4 C5 1.384(3)
C4 C24 1.497(3)
C5 C6 1.385(2)
C5 H5A 0.9300
C6 C7 1.516(2)
C7 C13 1.521(2)
C7 C8 1.525(2)
C7 H7A 0.9800
C9 C10 1.499(4)
C9 C12 1.503(3)
C9 C11 1.509(3)
C10 H10A 0.9600
C10 H10B 0.9600
C10 H10C 0.9600
C11 H11A 0.9600
C11 H11B 0.9600
C11 H11C 0.9600
C12 H12A 0.9600
C12 H12B 0.9600
C12 H12C 0.9600
C14 C15 1.506(3)
C14 C16 1.507(3)
C14 C17 1.510(3)
C15 H15A 0.9600
C15 H15B 0.9600
C15 H15C 0.9600
C16 H16A 0.9600
C16 H16B 0.9600
C16 H16C 0.9600
C17 H17A 0.9600
C17 H17B 0.9600
C17 H17C 0.9600
C18 C19 1.520(2)
C19 C20 1.482(5)
C19 C21 1.487(6)
C19 C20' 1.489(5)
C19 C22' 1.503(5)
C19 C21' 1.507(6)
C19 C22 1.547(5)
C20 H20A 0.9600
C20 H20B 0.9600
C20 H20C 0.9600
C21 H21A 0.9600
C21 H21B 0.9600
C21 H21C 0.9600
C22 H22A 0.9600
C22 H22B 0.9600
C22 H22C 0.9600
C20' H20D 0.9600
C20' H20E 0.9600
C20' H20F 0.9600
C21' H21D 0.9600
C21' H21E 0.9600
C21' H21F 0.9600
C22' H22D 0.9600
C22' H22E 0.9600
C22' H22F 0.9600
C23 H23A 0.9600
C23 H23B 0.9600
C23 H23C 0.9600
C24 H24A 0.9600
C24 H24B 0.9600
C24 H24C 0.9600

loop_
_geom_hbond_atom_site_label_D
_geom_hbond_atom_site_label_H
_geom_hbond_atom_site_label_A
_geom_hbond_distance_DH
_geom_hbond_distance_HA
_geom_hbond_distance_DA
_geom_hbond_angle_DHA
N1 H1A O4 0.86 2.05 2.7968(17) 145.2

loop_
_geom_torsion_atom_site_label_1
_geom_torsion_atom_site_label_2
_geom_torsion_atom_site_label_3
_geom_torsion_atom_site_label_4
_geom_torsion
C18 N1 C1 C2 33.4(2)
C18 N1 C1 C6 -148.04(15)
C6 C1 C2 C3 -0.7(2)
N1 C1 C2 C3 177.83(13)
C1 C2 C3 C4 0.6(2)
C1 C2 C3 C23 -179.06(14)
C2 C3 C4 C5 0.0(2)
C23 C3 C4 C5 179.67(15)
C2 C3 C4 C24 -178.48(17)
C23 C3 C4 C24 1.1(3)
C3 C4 C5 C6 -0.5(2)
C24 C4 C5 C6 178.00(17)
C4 C5 C6 C1 0.4(2)
C4 C5 C6 C7 178.05(14)
C2 C1 C6 C5 0.21(19)
N1 C1 C6 C5 -178.35(12)
C2 C1 C6 C7 -177.30(13)
N1 C1 C6 C7 4.1(2)
C5 C6 C7 C13 113.85(16)
C1 C6 C7 C13 -68.66(19)
C5 C6 C7 C8 -120.74(16)
C1 C6 C7 C8 56.75(19)
C9 O3 C8 O2 -1.6(3)
C9 O3 C8 C7 178.17(15)
C6 C7 C8 O2 -129.86(18)
C13 C7 C8 O2 -1.6(2)
C6 C7 C8 O3 50.34(19)
C13 C7 C8 O3 178.61(13)
C8 O3 C9 C10 62.8(2)
C8 O3 C9 C12 -62.4(2)
C8 O3 C9 C11 179.21(17)
C14 O5 C13 O4 3.4(3)
C14 O5 C13 C7 -175.76(14)
C6 C7 C13 O4 43.3(2)
C8 C7 C13 O4 -84.3(2)
C6 C7 C13 O5 -137.52(15)
C8 C7 C13 O5 94.88(17)
C13 O5 C14 C15 63.1(2)
C13 O5 C14 C16 -178.81(17)
C13 O5 C14 C17 -61.8(2)
C1 N1 C18 O1 4.6(3)
C1 N1 C18 C19 -174.78(13)
O1 C18 C19 C20 -68.5(3)
N1 C18 C19 C20 110.9(3)
O1 C18 C19 C21 53.9(3)
N1 C18 C19 C21 -126.7(3)
O1 C18 C19 C20' -124.0(3)
N1 C18 C19 C20' 55.4(4)
O1 C18 C19 C22' 118.3(4)
N1 C18 C19 C22' -62.3(4)
O1 C18 C19 C21' -2.1(4)
N1 C18 C19 C21' 177.3(4)
O1 C18 C19 C22 173.2(3)
N1 C18 C19 C22 -7.4(3)
